data_1001271
loop_
_publ_author_name
'Benmmoussa, A'
'Groult, D'
'Labbe, Ph'
'Raveau, B'

_publ_section_title
;
Two New Members of a Series of Monoclinic Sodium Phosphate Tungsten
Bronzes Na~x~ P~4~ O~8~ (W O~3~)~2m~: Na~x~ P~4~ W~8~ O~32~ (m=4) and
Na~x~ P~4~ W~12~ O~44~ (m=6)
;
_journal_coden_ASTM ACSCEE
_journal_name_full 'Acta Crystallographica C (39,1983-)'
_journal_page_first 573
_journal_page_last 576
_journal_volume 40
_journal_year 1984
_chemical_formula_structural 'Na1.5 P4 W8 O32'
_chemical_formula_sum 'Na1.5 O32 P4 W8'
_chemical_name_systematic 'Sodium tungstate phosphate *'
_space_group_IT_number 14
_symmetry_cell_setting monoclinic
_symmetry_Int_Tables_number 14
_symmetry_space_group_name_Hall '-P 2yab'
_symmetry_space_group_name_H-M 'P 1 21/a 1'
_cell_angle_alpha 90
_cell_angle_beta 99.64(5)
_cell_angle_gamma 90
_cell_formula_units_Z 1
_cell_length_a 17.788(11)
_cell_length_b 5.277(4)
_cell_length_c 6.607(5)
_cell_volume 611.4
_refine_ls_R_factor_all 0.055
_cod_database_code 1001271

loop_
_symmetry_equiv_pos_as_xyz
x,y,z
1/2-x,1/2+y,-z
-x,-y,-z
1/2+x,1/2-y,z

loop_
_atom_site_aniso_label
_atom_site_aniso_U_11
_atom_site_aniso_U_12
_atom_site_aniso_U_13
_atom_site_aniso_U_22
_atom_site_aniso_U_23
_atom_site_aniso_U_33
W1 0.00490(8) 0.00002(10) -0.00010(1) 0.00446(11) 0.00008(2) 0.00419(11)
W2 0.00476(8) 0.00011(12) 0.00011(7) 0.00383(11) -0.00019(12) 0.00422(11)

loop_
_atom_site_label
_atom_site_type_symbol
_atom_site_symmetry_multiplicity
_atom_site_Wyckoff_symbol
_atom_site_fract_x
_atom_site_fract_y
_atom_site_fract_z
_atom_site_occupancy
_atom_site_attached_hydrogens
_atom_site_calc_flag
W1 W5+ 4 e 0.20591(1) 0.26064(11) 0.14025(5) 1. 0 d
W2 W5+ 4 e 0.37481(1) 0.25849(13) 0.56011(5) 1. 0 d
P1 P5+ 4 e 0.0634(1) 0.2740(5) 0.7142(3) 1. 0 d
O1 O2- 4 e 0.1105(5) 0.245(3) 0.9308(14) 1. 0 d
O2 O2- 4 e 0.0846(6) 0.067(2) 0.5751(18) 1. 0 d
O3 O2- 4 e 0.4266(5) 0.0416(18) 0.3689(16) 1. 0 d
O4 O2- 4 e 0.4794(4) 0.2684(17) 0.7410(11) 1. 0 d
O5 O2- 4 e 0.1505(5) 0.4829(17) 0.3021(16) 1. 0 d
O6 O2- 4 e 0.1619(5) -0.0241(16) 0.2642(14) 1. 0 d
O7 O2- 4 e 0.2893(5) 0.2618(19) 0.3620(14) 1. 0 d
O8 O2- 4 e 0.2572(5) 0.0384(17) 0.9850(15) 1. 0 d
Na1 Na1+ 4 e 0.008(2) 0.225(9) 0.139(7) 0.375 0 d

loop_
_atom_type_symbol
_atom_type_oxidation_number
W5+ 5.313
P5+ 5.000
O2- -2.000
Na1+ 1.000
